data_4069106
loop_
_publ_author_name
'Ranocchiari, Marco'
'Mezzetti, Antonio'

_publ_section_title
;
 PNNP Macrocycles: A New Class of Ligands for Asymmetric Catalysis
;
_journal_issue 5
_journal_name_full Organometallics
_journal_page_first 1286
_journal_paper_doi 10.1021/om900028w
_journal_volume 28
_journal_year 2009
_chemical_formula_sum 'C16 H16 O2 P'
_chemical_formula_weight 271.26
_chemical_name_common 'intermediate (R,S)-4'
_chemical_name_systematic
; 
 ? 
;
_space_group_IT_number 61
_symmetry_cell_setting orthorhombic
_symmetry_space_group_name_Hall '-P 2ac 2ab'
_symmetry_space_group_name_H-M 'P b c a'
_atom_sites_solution_hydrogens geom
_atom_sites_solution_primary direct
_atom_sites_solution_secondary difmap
_audit_creation_method SHELXL-97
_cell_angle_alpha 90.00
_cell_angle_beta 90.00
_cell_angle_gamma 90.00
_cell_formula_units_Z 8
_cell_length_a 12.023(2)
_cell_length_b 14.893(3)
_cell_length_c 15.451(3)
_cell_measurement_reflns_used 4435
_cell_measurement_temperature 200(2)
_cell_measurement_theta_max 25.43
_cell_measurement_theta_min 2.31
_cell_volume 2766.6(9)
_computing_cell_refinement 'Bruker SMART'
_computing_data_collection 'Bruker SMART'
_computing_data_reduction 'Bruker SAINT'
_computing_molecular_graphics 'Bruker SHELXTL'
_computing_publication_material 'Bruker SHELXTL'
_computing_structure_refinement 'SHELXL-97 (Sheldrick, 1997)'
_computing_structure_solution 'SHELXS-97 (Sheldrick, 1990)'
_diffrn_ambient_temperature 200(2)
_diffrn_measured_fraction_theta_full 0.994
_diffrn_measured_fraction_theta_max 0.994
_diffrn_measurement_device_type 'CCD area detector'
_diffrn_measurement_method 'phi and omega scans'
_diffrn_radiation_monochromator graphite
_diffrn_radiation_source 'fine-focus sealed tube'
_diffrn_radiation_type MoK\a
_diffrn_radiation_wavelength 0.71073
_diffrn_reflns_av_R_equivalents 0.0869
_diffrn_reflns_av_sigmaI/netI 0.0703
_diffrn_reflns_limit_h_max 16
_diffrn_reflns_limit_h_min -16
_diffrn_reflns_limit_k_max 19
_diffrn_reflns_limit_k_min -19
_diffrn_reflns_limit_l_max 20
_diffrn_reflns_limit_l_min -20
_diffrn_reflns_number 27093
_diffrn_reflns_theta_full 28.43
_diffrn_reflns_theta_max 28.43
_diffrn_reflns_theta_min 2.55
_exptl_absorpt_coefficient_mu 0.193
_exptl_absorpt_correction_T_max 0.9725
_exptl_absorpt_correction_T_min 0.9614
_exptl_absorpt_correction_type empirical
_exptl_absorpt_process_details 'Sadabs vers. 2.03'
_exptl_crystal_colour colourless
_exptl_crystal_density_diffrn 1.303
_exptl_crystal_density_meas ?
_exptl_crystal_density_method 'not measured'
_exptl_crystal_description prism
_exptl_crystal_F_000 1144
_exptl_crystal_size_max 0.20
_exptl_crystal_size_mid 0.15
_exptl_crystal_size_min 0.14
_refine_diff_density_max 0.421
_refine_diff_density_min -0.220
_refine_diff_density_rms 0.052
_refine_ls_extinction_method none
_refine_ls_goodness_of_fit_ref 1.004
_refine_ls_hydrogen_treatment mixed
_refine_ls_matrix_type full
_refine_ls_number_parameters 172
_refine_ls_number_reflns 3461
_refine_ls_number_restraints 0
_refine_ls_restrained_S_all 1.004
_refine_ls_R_factor_all 0.1030
_refine_ls_R_factor_gt 0.0593
_refine_ls_shift/su_max 0.000
_refine_ls_shift/su_mean 0.000
_refine_ls_structure_factor_coef Fsqd
_refine_ls_weighting_details 'calc w=1/[\s^2^(Fo^2^)+(0.0485P)^2^+0.0000P] where P=(Fo^2^+2Fc^2^)/3'
_refine_ls_weighting_scheme calc
_refine_ls_wR_factor_gt 0.1092
_refine_ls_wR_factor_ref 0.1251
_reflns_number_gt 2342
_reflns_number_total 3461
_reflns_threshold_expression >2sigma(I)
_cod_data_source_file om900028w_si_001.cif
_cod_data_source_block x
_cod_depositor_comments
;
The following automatic conversions were performed:

'_exptl_crystal_density_meas' value 'not measured' was changed to '?'
- the value is perceived as not measured.

Automatic conversion script
Id: cif_fix_values 3008 2015-01-20 13:52:24Z robertas 
;
_cod_original_sg_symbol_H-M P(b)(c)(a)
_cod_database_code 4069106

loop_
_symmetry_equiv_pos_as_xyz
'x, y, z'
'-x+1/2, -y, z+1/2'
'-x, y+1/2, -z+1/2'
'x+1/2, -y+1/2, -z'
'-x, -y, -z'
'x-1/2, y, -z-1/2'
'x, -y-1/2, z-1/2'
'-x-1/2, y-1/2, z'

loop_
_atom_site_label
_atom_site_type_symbol
_atom_site_fract_x
_atom_site_fract_y
_atom_site_fract_z
_atom_site_U_iso_or_equiv
_atom_site_adp_type
_atom_site_occupancy
_atom_site_symmetry_multiplicity
_atom_site_calc_flag
_atom_site_refinement_flags
P1 P 0.63011(5) 0.09538(4) 0.54669(4) 0.02830(17) Uani 1 1 d .
O1 O 0.54427(14) 0.22171(11) 0.38938(12) 0.0458(5) Uani 1 1 d .
O2 O 0.63634(17) 0.35329(11) 0.39718(13) 0.0585(6) Uani 1 1 d .
C1 C 0.74220(17) 0.13202(15) 0.47283(13) 0.0264(5) Uani 1 1 d .
C2 C 0.73405(19) 0.21574(14) 0.43141(14) 0.0302(5) Uani 1 1 d .
C3 C 0.8225(2) 0.24696(18) 0.38218(16) 0.0418(6) Uani 1 1 d .
H3A H 0.8172 0.3039 0.3549 0.050 Uiso 1 1 calc R
C4 C 0.9175(2) 0.19697(18) 0.37227(17) 0.0441(7) Uani 1 1 d .
H4A H 0.9781 0.2201 0.3397 0.053 Uiso 1 1 calc R
C5 C 0.9250(2) 0.11365(18) 0.40943(16) 0.0395(6) Uani 1 1 d .
H5A H 0.9896 0.0780 0.4009 0.047 Uiso 1 1 calc R
C6 C 0.83812(18) 0.08159(16) 0.45936(15) 0.0334(5) Uani 1 1 d .
H6A H 0.8441 0.0238 0.4850 0.040 Uiso 1 1 calc R
C7 C 0.6271(2) 0.26790(15) 0.43588(16) 0.0383(6) Uani 1 1 d .
H7A H 0.6037 0.2746 0.4976 0.046 Uiso 1 1 calc R
C8 C 0.4655(2) 0.28797(18) 0.36567(18) 0.0506(7) Uani 1 1 d .
H8A H 0.4086 0.2958 0.4114 0.061 Uiso 1 1 calc R
H8B H 0.4281 0.2721 0.3107 0.061 Uiso 1 1 calc R
C9 C 0.5346(3) 0.3709(2) 0.3556(2) 0.0715(10) Uani 1 1 d .
H9A H 0.5469 0.3843 0.2936 0.086 Uiso 1 1 calc R
H9B H 0.4971 0.4230 0.3827 0.086 Uiso 1 1 calc R
C10 C 0.70472(17) 0.01698(15) 0.61676(14) 0.0289(5) Uani 1 1 d .
C11 C 0.7183(2) -0.07446(17) 0.60167(17) 0.0407(6) Uani 1 1 d .
H11A H 0.6878 -0.1007 0.5509 0.049 Uiso 1 1 calc R
C12 C 0.7762(2) -0.12779(19) 0.66025(19) 0.0484(7) Uani 1 1 d .
H12A H 0.7853 -0.1901 0.6492 0.058 Uiso 1 1 calc R
C13 C 0.8204(2) -0.0903(2) 0.73435(18) 0.0526(8) Uani 1 1 d .
H13A H 0.8603 -0.1265 0.7743 0.063 Uiso 1 1 calc R
C14 C 0.8061(3) -0.0009(2) 0.74972(18) 0.0608(9) Uani 1 1 d .
H14A H 0.8368 0.0253 0.8005 0.073 Uiso 1 1 calc R
C15 C 0.7477(2) 0.05194(19) 0.69239(16) 0.0450(7) Uani 1 1 d .
H15A H 0.7367 0.1137 0.7052 0.054 Uiso 1 1 calc R
C16 C 0.54943(17) 0.02034(15) 0.47559(13) 0.0288(5) Uani 1 1 d .
H16A H 0.5220 0.0546 0.4250 0.043 Uiso 1 1 calc R
H16B H 0.5981 -0.0284 0.4541 0.043 Uiso 1 1 calc R

loop_
_atom_site_aniso_label
_atom_site_aniso_U_11
_atom_site_aniso_U_22
_atom_site_aniso_U_33
_atom_site_aniso_U_23
_atom_site_aniso_U_13
_atom_site_aniso_U_12
P1 0.0253(3) 0.0325(3) 0.0271(3) 0.0002(3) -0.0002(2) -0.0017(3)
O1 0.0334(10) 0.0375(10) 0.0665(13) -0.0084(9) -0.0064(9) 0.0046(8)
O2 0.0619(14) 0.0319(10) 0.0815(15) 0.0154(10) -0.0159(11) -0.0025(9)
C1 0.0239(11) 0.0291(12) 0.0262(12) -0.0019(9) -0.0034(9) -0.0062(10)
C2 0.0315(12) 0.0291(12) 0.0301(13) -0.0007(10) -0.0055(10) -0.0070(10)
C3 0.0459(15) 0.0389(14) 0.0406(15) 0.0063(12) -0.0035(12) -0.0120(12)
C4 0.0341(14) 0.0537(17) 0.0444(16) 0.0071(14) 0.0028(12) -0.0136(13)
C5 0.0249(13) 0.0496(16) 0.0440(15) 0.0006(13) 0.0016(11) -0.0033(11)
C6 0.0292(12) 0.0343(13) 0.0368(13) 0.0023(11) -0.0016(10) -0.0039(10)
C7 0.0453(15) 0.0306(13) 0.0390(15) 0.0028(11) -0.0014(12) -0.0011(12)
C8 0.0479(16) 0.0535(17) 0.0503(17) -0.0073(14) -0.0076(14) 0.0167(14)
C9 0.054(2) 0.072(2) 0.088(3) 0.037(2) -0.0019(18) 0.0093(18)
C10 0.0241(12) 0.0379(13) 0.0246(12) 0.0050(10) 0.0021(9) -0.0033(10)
C11 0.0333(14) 0.0439(15) 0.0447(16) 0.0034(12) -0.0048(11) 0.0011(11)
C12 0.0343(15) 0.0470(16) 0.0639(19) 0.0164(15) 0.0018(13) 0.0039(12)
C13 0.0374(15) 0.080(2) 0.0403(16) 0.0321(16) 0.0008(13) 0.0049(15)
C14 0.067(2) 0.085(2) 0.0309(15) 0.0086(16) -0.0136(14) 0.0050(18)
C15 0.0525(17) 0.0517(17) 0.0308(14) 0.0017(12) -0.0042(13) -0.0031(13)
C16 0.0247(12) 0.0373(13) 0.0244(12) 0.0024(10) -0.0007(9) -0.0070(10)

loop_
_atom_type_symbol
_atom_type_description
_atom_type_scat_dispersion_real
_atom_type_scat_dispersion_imag
_atom_type_scat_source
C C 0.0033 0.0016 'International Tables Vol C Tables 4.2.6.8 and 6.1.1.4'
H H 0.0000 0.0000 'International Tables Vol C Tables 4.2.6.8 and 6.1.1.4'
O O 0.0106 0.0060 'International Tables Vol C Tables 4.2.6.8 and 6.1.1.4'
P P 0.1023 0.0942 'International Tables Vol C Tables 4.2.6.8 and 6.1.1.4'

loop_
_geom_angle_atom_site_label_1
_geom_angle_atom_site_label_2
_geom_angle_atom_site_label_3
_geom_angle
_geom_angle_site_symmetry_1
C10 P1 C16 102.95(10) .
C10 P1 C1 101.33(10) .
C16 P1 C1 101.23(10) .
C7 O1 C8 105.35(18) .
C9 O2 C7 107.1(2) .
C6 C1 C2 117.9(2) .
C6 C1 P1 122.49(17) .
C2 C1 P1 119.50(17) .
C3 C2 C1 119.6(2) .
C3 C2 C7 120.5(2) .
C1 C2 C7 119.8(2) .
C4 C3 C2 121.2(2) .
C5 C4 C3 119.9(2) .
C4 C5 C6 119.8(2) .
C5 C6 C1 121.5(2) .
O1 C7 O2 106.25(19) .
O1 C7 C2 109.22(19) .
O2 C7 C2 112.3(2) .
O1 C8 C9 103.4(2) .
O2 C9 C8 106.4(2) .
C15 C10 C11 117.9(2) .
C15 C10 P1 116.39(19) .
C11 C10 P1 125.71(18) .
C12 C11 C10 120.6(3) .
C13 C12 C11 120.1(3) .
C14 C13 C12 119.4(3) .
C13 C14 C15 120.6(3) .
C14 C15 C10 121.4(3) .
C16 C16 P1 110.77(19) 5_656

loop_
_geom_bond_atom_site_label_1
_geom_bond_atom_site_label_2
_geom_bond_distance
_geom_bond_site_symmetry_2
P1 C10 1.828(2) .
P1 C16 1.843(2) .
P1 C1 1.848(2) .
O1 C7 1.408(3) .
O1 C8 1.416(3) .
O2 C9 1.406(3) .
O2 C7 1.410(3) .
C1 C6 1.392(3) .
C1 C2 1.405(3) .
C2 C3 1.388(3) .
C2 C7 1.503(3) .
C3 C4 1.372(3) .
C4 C5 1.370(3) .
C5 C6 1.383(3) .
C8 C9 1.496(4) .
C10 C15 1.380(3) .
C10 C11 1.391(3) .
C11 C12 1.391(3) .
C12 C13 1.380(4) .
C13 C14 1.364(4) .
C14 C15 1.377(4) .
C16 C16 1.533(4) 5_656

loop_
_geom_torsion_atom_site_label_1
_geom_torsion_atom_site_label_2
_geom_torsion_atom_site_label_3
_geom_torsion_atom_site_label_4
_geom_torsion
_geom_torsion_site_symmetry_4
C10 P1 C1 C6 21.7(2) .
C16 P1 C1 C6 -84.1(2) .
C10 P1 C1 C2 -155.14(17) .
C16 P1 C1 C2 99.03(18) .
C6 C1 C2 C3 -2.8(3) .
P1 C1 C2 C3 174.19(17) .
C6 C1 C2 C7 173.2(2) .
P1 C1 C2 C7 -9.8(3) .
C1 C2 C3 C4 0.8(3) .
C7 C2 C3 C4 -175.1(2) .
C2 C3 C4 C5 1.8(4) .
C3 C4 C5 C6 -2.3(4) .
C4 C5 C6 C1 0.2(4) .
C2 C1 C6 C5 2.3(3) .
P1 C1 C6 C5 -174.58(18) .
C8 O1 C7 O2 -34.8(3) .
C8 O1 C7 C2 -156.2(2) .
C9 O2 C7 O1 23.8(3) .
C9 O2 C7 C2 143.1(2) .
C3 C2 C7 O1 108.6(2) .
C1 C2 C7 O1 -67.4(3) .
C3 C2 C7 O2 -9.0(3) .
C1 C2 C7 O2 175.0(2) .
C7 O1 C8 C9 31.0(3) .
C7 O2 C9 C8 -4.1(3) .
O1 C8 C9 O2 -16.6(3) .
C16 P1 C10 C15 -162.18(18) .
C1 P1 C10 C15 93.35(19) .
C16 P1 C10 C11 15.5(2) .
C1 P1 C10 C11 -88.9(2) .
C15 C10 C11 C12 -1.8(4) .
P1 C10 C11 C12 -179.44(18) .
C10 C11 C12 C13 0.3(4) .
C11 C12 C13 C14 0.4(4) .
C12 C13 C14 C15 0.4(4) .
C13 C14 C15 C10 -1.9(4) .
C11 C10 C15 C14 2.6(4) .
P1 C10 C15 C14 -179.5(2) .
C10 P1 C16 C16 74.5(2) 5_656
C1 P1 C16 C16 179.1(2) 5_656
